data_4083616
loop_
_publ_author_name
'Rudolph, Robert'
'Blom, Burgert'
'Yao, Shenglai'
'Meier, Florian'
'Bill, Eckhard'
'van Gastel, Maurice'
'Lindenmaier, Nils'
'Kaupp, Martin'
'Driess, Matthias'

_publ_section_title
;
 Synthesis, Reactivity, and Electronic Structure of a Bioinspired
 Heterobimetallic [Ni(\m-S2)Fe] Complex with Disulfur Monoradical
 character
;
_journal_issue 12
_journal_name_full Organometallics
_journal_page_first 3154
_journal_paper_doi 10.1021/om500381t
_journal_volume 33
_journal_year 2014
_chemical_formula_sum 'C41 H73 Fe N2 Ni P4 S2'
_chemical_formula_weight 896.57
_chemical_name_systematic
; 
 ? 
;
_space_group_IT_number 14
_symmetry_cell_setting monoclinic
_symmetry_space_group_name_Hall '-P 2yn'
_symmetry_space_group_name_H-M 'P 1 21/n 1'
_atom_sites_solution_hydrogens geom
_atom_sites_solution_primary direct
_atom_sites_solution_secondary difmap
_audit_creation_method
;
CrysAlis RED, Oxford Diffraction Ltd.,
Version 1.171.31.8 (release 12-01-2007 CrysAlis171 .NET)
(compiled Jan 12 2007,17:49:11)
;
_cell_angle_alpha 90.00
_cell_angle_beta 92.795(3)
_cell_angle_gamma 90.00
_cell_formula_units_Z 4
_cell_length_a 12.5396(3)
_cell_length_b 16.8728(5)
_cell_length_c 22.1196(7)
_cell_measurement_reflns_used 6675
_cell_measurement_temperature 150(2)
_cell_measurement_theta_max 32.4486
_cell_measurement_theta_min 3.3311
_cell_volume 4674.5(2)
_computing_cell_refinement
;
CrysAlis RED, Oxford Diffraction Ltd.,
Version 1.171.31.8 (release 12-01-2007 CrysAlis171 .NET)
(compiled Jan 12 2007,17:49:11)
;
_computing_data_collection
;
CrysAlis CCD, Oxford Diffraction Ltd.,
Version 1.171.31.8 (release 12-01-2007 CrysAlis171 .NET)
(compiled Jan 12 2007,17:49:11)
;
_computing_data_reduction
;
CrysAlis RED, Oxford Diffraction Ltd.,
Version 1.171.31.8 (release 12-01-2007 CrysAlis171 .NET)
(compiled Jan 12 2007,17:49:11)
;
_computing_publication_material 'SHELXL-97 (Sheldrick, 1997)'
_computing_structure_refinement 'SHELXL-97 (Sheldrick, 1997)'
_computing_structure_solution 'SHELXS-97 (Sheldrick, 1990)'
_diffrn_ambient_temperature 150(2)
_diffrn_measured_fraction_theta_full 0.996
_diffrn_measured_fraction_theta_max 0.996
_diffrn_measurement_device_type 'Oxford Diffraction Xcalibur S Sapphire'
_diffrn_measurement_method \w
_diffrn_radiation_monochromator graphite
_diffrn_radiation_source 'Enhance (Mo) X-ray Source'
_diffrn_radiation_type MoK\a
_diffrn_radiation_wavelength 0.71073
_diffrn_reflns_av_R_equivalents 0.0585
_diffrn_reflns_av_sigmaI/netI 0.0537
_diffrn_reflns_limit_h_max 14
_diffrn_reflns_limit_h_min -14
_diffrn_reflns_limit_k_max 16
_diffrn_reflns_limit_k_min -20
_diffrn_reflns_limit_l_max 26
_diffrn_reflns_limit_l_min -26
_diffrn_reflns_number 34629
_diffrn_reflns_theta_full 25.00
_diffrn_reflns_theta_max 25.00
_diffrn_reflns_theta_min 3.36
_exptl_absorpt_coefficient_mu 0.969
_exptl_absorpt_correction_T_max 1.00000
_exptl_absorpt_correction_T_min 0.71309
_exptl_absorpt_correction_type multi-scan
_exptl_absorpt_process_details
;
CrysAlisPro, Agilent Technologies,
Version 1.171.35.19 (release 27-10-2011 CrysAlis171 .NET)
(compiled Oct 27 2011,15:02:11)
Empirical absorption correction using spherical harmonics,
 implemented in SCALE3 ABSPACK scaling algorithm.
;
_exptl_crystal_colour green
_exptl_crystal_density_diffrn 1.274
_exptl_crystal_density_method 'not measured'
_exptl_crystal_description prism
_exptl_crystal_F_000 1916
_exptl_crystal_size_max 0.09
_exptl_crystal_size_mid 0.08
_exptl_crystal_size_min 0.07
_refine_diff_density_max 2.834
_refine_diff_density_min -1.519
_refine_diff_density_rms 0.104
_refine_ls_extinction_method none
_refine_ls_goodness_of_fit_ref 1.089
_refine_ls_hydrogen_treatment mixed
_refine_ls_matrix_type full
_refine_ls_number_parameters 478
_refine_ls_number_reflns 8187
_refine_ls_number_restraints 0
_refine_ls_restrained_S_all 1.089
_refine_ls_R_factor_all 0.0941
_refine_ls_R_factor_gt 0.0764
_refine_ls_shift/su_max 0.000
_refine_ls_shift/su_mean 0.000
_refine_ls_structure_factor_coef Fsqd
_refine_ls_weighting_details 'calc w=1/[\s^2^(Fo^2^)+(0.0324P)^2^+31.6837P] where P=(Fo^2^+2Fc^2^)/3'
_refine_ls_weighting_scheme calc
_refine_ls_wR_factor_gt 0.1474
_refine_ls_wR_factor_ref 0.1555
_reflns_number_gt 6799
_reflns_number_total 8187
_reflns_threshold_expression >2sigma(I)
_cod_data_source_file om500381t_si_001.cif
_cod_data_source_block 3
_cod_depositor_comments 'Adding full bibliography for 4083616.cif.'
_cod_original_sg_symbol_H-M p21/n
_cod_database_code 4083616

loop_
_symmetry_equiv_pos_as_xyz
'x, y, z'
'-x+1/2, y+1/2, -z+1/2'
'-x, -y, -z'
'x-1/2, -y-1/2, z-1/2'

loop_
_atom_site_label
_atom_site_type_symbol
_atom_site_fract_x
_atom_site_fract_y
_atom_site_fract_z
_atom_site_U_iso_or_equiv
_atom_site_adp_type
_atom_site_occupancy
_atom_site_symmetry_multiplicity
_atom_site_calc_flag
_atom_site_refinement_flags
Ni1 Ni 0.66272(5) 0.23993(4) 0.86616(3) 0.01442(17) Uani 1 1 d .
Fe1 Fe 0.53679(6) 0.14703(4) 0.74153(3) 0.01515(18) Uani 1 1 d .
S1 S 0.51582(11) 0.23660(8) 0.81382(6) 0.0222(3) Uani 1 1 d .
P1 P 0.61321(11) 0.24051(9) 0.68573(6) 0.0209(3) Uani 1 1 d .
N1 N 0.6163(4) 0.3260(3) 0.91937(19) 0.0178(10) Uani 1 1 d .
C1 C 0.6435(5) 0.4427(3) 0.9882(3) 0.0303(14) Uani 1 1 d .
H1A H 0.5660 0.4394 0.9914 0.045 Uiso 1 1 calc R
H1B H 0.6615 0.4919 0.9674 0.045 Uiso 1 1 calc R
H1C H 0.6784 0.4423 1.0288 0.045 Uiso 1 1 calc R
S2 S 0.69265(10) 0.14305(8) 0.80280(6) 0.0197(3) Uani 1 1 d .
P2 P 0.59932(14) 0.06068(11) 0.67462(9) 0.0441(5) Uani 1 1 d .
N2 N 0.8076(3) 0.2359(3) 0.90379(18) 0.0171(9) Uani 1 1 d .
C2 C 0.6819(5) 0.3723(3) 0.9524(2) 0.0204(12) Uani 1 1 d .
P3 P 0.37282(12) 0.16495(10) 0.70412(7) 0.0277(4) Uani 1 1 d .
C3 C 0.7923(5) 0.3582(3) 0.9590(2) 0.0210(12) Uani 1 1 d .
H3 H 0.8336 0.3989 0.9784 0.025 Uiso 1 1 calc R
P4 P 0.47418(14) 0.05185(10) 0.79929(7) 0.0315(4) Uani 1 1 d .
C4 C 0.8488(4) 0.2923(3) 0.9408(2) 0.0206(12) Uani 1 1 d .
C5 C 0.9623(5) 0.2849(4) 0.9680(3) 0.0295(14) Uani 1 1 d .
H5A H 0.9652 0.2424 0.9982 0.044 Uiso 1 1 calc R
H5B H 0.9838 0.3350 0.9873 0.044 Uiso 1 1 calc R
H5C H 1.0109 0.2724 0.9359 0.044 Uiso 1 1 calc R
C6 C 0.5032(4) 0.3404(3) 0.9242(2) 0.0202(12) Uani 1 1 d .
C7 C 0.4472(5) 0.2945(3) 0.9657(3) 0.0261(13) Uani 1 1 d .
C8 C 0.3380(5) 0.3083(4) 0.9694(3) 0.0350(16) Uani 1 1 d .
H8 H 0.2991 0.2781 0.9971 0.042 Uiso 1 1 calc R
C9 C 0.2854(5) 0.3641(4) 0.9343(3) 0.0360(16) Uani 1 1 d .
H9 H 0.2112 0.3728 0.9382 0.043 Uiso 1 1 calc R
C10 C 0.3407(5) 0.4077(4) 0.8932(3) 0.0302(14) Uani 1 1 d .
H10 H 0.3035 0.4457 0.8685 0.036 Uiso 1 1 calc R
C11 C 0.4493(4) 0.3972(3) 0.8871(3) 0.0219(12) Uani 1 1 d .
C12 C 0.5061(5) 0.4487(3) 0.8426(3) 0.0277(13) Uani 1 1 d .
H12 H 0.5822 0.4308 0.8426 0.033 Uiso 1 1 calc R
C13 C 0.4581(6) 0.4413(4) 0.7778(3) 0.0354(16) Uani 1 1 d .
H13A H 0.4578 0.3855 0.7655 0.053 Uiso 1 1 calc R
H13B H 0.5011 0.4721 0.7504 0.053 Uiso 1 1 calc R
H13C H 0.3848 0.4616 0.7761 0.053 Uiso 1 1 calc R
C14 C 0.5058(5) 0.5365(4) 0.8612(3) 0.0362(16) Uani 1 1 d .
H14A H 0.4323 0.5563 0.8594 0.054 Uiso 1 1 calc R
H14B H 0.5483 0.5671 0.8335 0.054 Uiso 1 1 calc R
H14C H 0.5366 0.5419 0.9026 0.054 Uiso 1 1 calc R
C15 C 0.5052(5) 0.2319(3) 1.0047(3) 0.0314(14) Uani 1 1 d .
H15 H 0.5659 0.2110 0.9817 0.038 Uiso 1 1 calc R
C16 C 0.5515(7) 0.2683(4) 1.0638(3) 0.0485(19) Uani 1 1 d .
H16A H 0.6054 0.3081 1.0546 0.073 Uiso 1 1 calc R
H16B H 0.5847 0.2266 1.0892 0.073 Uiso 1 1 calc R
H16C H 0.4942 0.2935 1.0854 0.073 Uiso 1 1 calc R
C17 C 0.4339(7) 0.1618(4) 1.0205(3) 0.049(2) Uani 1 1 d .
H17A H 0.3823 0.1789 1.0497 0.074 Uiso 1 1 calc R
H17B H 0.4782 0.1190 1.0381 0.074 Uiso 1 1 calc R
H17C H 0.3956 0.1426 0.9836 0.074 Uiso 1 1 calc R
C18 C 0.8738(4) 0.1683(3) 0.8946(2) 0.0206(12) Uani 1 1 d .
C19 C 0.8571(5) 0.0989(3) 0.9290(3) 0.0279(14) Uani 1 1 d .
C20 C 0.9269(6) 0.0352(4) 0.9222(3) 0.0417(18) Uani 1 1 d .
H20 H 0.9171 -0.0118 0.9450 0.050 Uiso 1 1 calc R
C21 C 1.0083(6) 0.0387(4) 0.8838(4) 0.0469(19) Uani 1 1 d .
H21 H 1.0566 -0.0045 0.8814 0.056 Uiso 1 1 calc R
C22 C 1.0205(5) 0.1049(4) 0.8486(3) 0.0365(16) Uani 1 1 d .
H22 H 1.0759 0.1056 0.8208 0.044 Uiso 1 1 calc R
C23 C 0.9546(4) 0.1708(3) 0.8524(3) 0.0245(13) Uani 1 1 d .
C24 C 0.9705(5) 0.2410(3) 0.8110(3) 0.0262(13) Uani 1 1 d .
H24 H 0.9140 0.2811 0.8186 0.031 Uiso 1 1 calc R
C25 C 0.9578(5) 0.2152(4) 0.7448(3) 0.0342(15) Uani 1 1 d .
H25A H 1.0171 0.1802 0.7353 0.051 Uiso 1 1 calc R
H25B H 0.9582 0.2620 0.7186 0.051 Uiso 1 1 calc R
H25C H 0.8901 0.1868 0.7381 0.051 Uiso 1 1 calc R
C26 C 1.0796(5) 0.2808(4) 0.8218(3) 0.0415(17) Uani 1 1 d .
H26A H 1.0825 0.3072 0.8613 0.062 Uiso 1 1 calc R
H26B H 1.0900 0.3201 0.7899 0.062 Uiso 1 1 calc R
H26C H 1.1359 0.2407 0.8210 0.062 Uiso 1 1 calc R
C27 C 0.7652(5) 0.0945(4) 0.9707(3) 0.0371(16) Uani 1 1 d .
H27 H 0.7056 0.1266 0.9516 0.045 Uiso 1 1 calc R
C28 C 0.7915(7) 0.1300(5) 1.0330(3) 0.052(2) Uani 1 1 d .
H28A H 0.8552 0.1041 1.0513 0.078 Uiso 1 1 calc R
H28B H 0.7312 0.1218 1.0589 0.078 Uiso 1 1 calc R
H28C H 0.8049 0.1869 1.0290 0.078 Uiso 1 1 calc R
C29 C 0.7222(7) 0.0099(5) 0.9786(4) 0.063(2) Uani 1 1 d .
H29A H 0.7156 -0.0164 0.9391 0.094 Uiso 1 1 calc R
H29B H 0.6521 0.0123 0.9962 0.094 Uiso 1 1 calc R
H29C H 0.7717 -0.0201 1.0056 0.094 Uiso 1 1 calc R
C30 C 0.6967(5) 0.3188(4) 0.7204(3) 0.0337(15) Uani 1 1 d .
H30A H 0.7350 0.3462 0.6890 0.051 Uiso 1 1 calc R
H30B H 0.7483 0.2954 0.7500 0.051 Uiso 1 1 calc R
H30C H 0.6515 0.3568 0.7408 0.051 Uiso 1 1 calc R
C31 C 0.5280(7) 0.3015(4) 0.6353(3) 0.050(2) Uani 1 1 d .
H31A H 0.4927 0.3420 0.6590 0.076 Uiso 1 1 calc R
H31B H 0.4740 0.2680 0.6145 0.076 Uiso 1 1 calc R
H31C H 0.5716 0.3272 0.6054 0.076 Uiso 1 1 calc R
C32 C 0.7024(5) 0.1971(4) 0.6310(3) 0.0344(15) Uani 1 1 d .
H32A H 0.7129 0.2346 0.5974 0.041 Uiso 1 1 calc R
H32B H 0.7729 0.1849 0.6509 0.041 Uiso 1 1 calc R
C33 C 0.6485(6) 0.1203(5) 0.6067(3) 0.052(2) Uani 1 1 d .
H33A H 0.7002 0.0884 0.5846 0.062 Uiso 1 1 calc R
H33B H 0.5875 0.1335 0.5784 0.062 Uiso 1 1 calc R
C34 C 0.5248(6) -0.0118(5) 0.6308(3) 0.049(2) Uani 1 1 d .
H34A H 0.5741 -0.0451 0.6090 0.073 Uiso 1 1 calc R
H34B H 0.4757 0.0150 0.6017 0.073 Uiso 1 1 calc R
H34C H 0.4840 -0.0449 0.6578 0.073 Uiso 1 1 calc R
C35 C 0.7229(5) 0.0094(4) 0.6937(3) 0.0397(17) Uani 1 1 d .
H35A H 0.7102 -0.0320 0.7236 0.060 Uiso 1 1 calc R
H35B H 0.7756 0.0471 0.7107 0.060 Uiso 1 1 calc R
H35C H 0.7498 -0.0148 0.6572 0.060 Uiso 1 1 calc R
C36 C 0.3178(7) 0.1297(6) 0.6325(4) 0.073(3) Uani 1 1 d .
H36A H 0.2429 0.1460 0.6274 0.110 Uiso 1 1 calc R
H36B H 0.3224 0.0718 0.6313 0.110 Uiso 1 1 calc R
H36C H 0.3582 0.1522 0.5998 0.110 Uiso 1 1 calc R
C37 C 0.3009(5) 0.2565(4) 0.7141(4) 0.0481(19) Uani 1 1 d .
H37A H 0.3279 0.2970 0.6871 0.072 Uiso 1 1 calc R
H37B H 0.3112 0.2742 0.7562 0.072 Uiso 1 1 calc R
H37C H 0.2247 0.2478 0.7045 0.072 Uiso 1 1 calc R
C38 C 0.2843(6) 0.1019(5) 0.7544(4) 0.052(2) Uani 1 1 d .
H38A H 0.2707 0.1310 0.7921 0.063 Uiso 1 1 calc R
H38B H 0.2148 0.0913 0.7327 0.063 Uiso 1 1 calc R
C39 C 0.3414(6) 0.0228(5) 0.7698(4) 0.058(2) Uani 1 1 d .
H39A H 0.3461 -0.0106 0.7332 0.070 Uiso 1 1 calc R
H39B H 0.3031 -0.0070 0.8006 0.070 Uiso 1 1 calc R
C40 C 0.4625(8) 0.0690(5) 0.8767(3) 0.070(3) Uani 1 1 d .
H40A H 0.4249 0.1191 0.8825 0.104 Uiso 1 1 calc R
H40B H 0.5338 0.0719 0.8968 0.104 Uiso 1 1 calc R
H40C H 0.4223 0.0256 0.8943 0.104 Uiso 1 1 calc R
C41 C 0.5422(7) -0.0475(5) 0.8027(4) 0.067(3) Uani 1 1 d .
H41A H 0.6128 -0.0421 0.8234 0.100 Uiso 1 1 calc R
H41B H 0.5503 -0.0673 0.7616 0.100 Uiso 1 1 calc R
H41C H 0.4991 -0.0849 0.8251 0.100 Uiso 1 1 calc R

loop_
_atom_site_aniso_label
_atom_site_aniso_U_11
_atom_site_aniso_U_22
_atom_site_aniso_U_33
_atom_site_aniso_U_23
_atom_site_aniso_U_13
_atom_site_aniso_U_12
Ni1 0.0174(3) 0.0135(3) 0.0123(3) -0.0020(3) -0.0007(3) -0.0015(3)
Fe1 0.0134(4) 0.0153(4) 0.0165(4) -0.0045(3) -0.0013(3) 0.0011(3)
S1 0.0213(7) 0.0211(7) 0.0236(7) -0.0087(6) -0.0038(6) 0.0031(6)
P1 0.0221(7) 0.0229(8) 0.0177(7) -0.0011(6) 0.0003(6) -0.0014(6)
N1 0.022(2) 0.017(2) 0.014(2) -0.0026(18) 0.0052(19) -0.0025(18)
C1 0.041(4) 0.022(3) 0.028(3) -0.013(3) 0.006(3) -0.004(3)
S2 0.0162(7) 0.0232(7) 0.0194(7) -0.0057(5) -0.0045(5) 0.0013(5)
P2 0.0288(9) 0.0457(11) 0.0567(12) -0.0345(9) -0.0108(9) 0.0117(8)
N2 0.021(2) 0.019(2) 0.011(2) -0.0026(18) -0.0027(18) -0.0038(18)
C2 0.035(3) 0.014(3) 0.013(3) -0.002(2) 0.005(2) -0.005(2)
P3 0.0204(8) 0.0342(9) 0.0276(8) -0.0109(7) -0.0086(6) 0.0074(6)
C3 0.033(3) 0.017(3) 0.013(3) -0.004(2) 0.003(2) -0.014(2)
P4 0.0357(9) 0.0276(9) 0.0299(9) 0.0095(7) -0.0118(7) -0.0121(7)
C4 0.025(3) 0.026(3) 0.011(3) 0.003(2) -0.002(2) -0.009(2)
C5 0.031(3) 0.037(4) 0.020(3) -0.007(3) -0.008(3) -0.009(3)
C6 0.026(3) 0.015(3) 0.020(3) -0.008(2) 0.006(2) -0.002(2)
C7 0.036(3) 0.024(3) 0.019(3) -0.012(2) 0.011(3) -0.011(3)
C8 0.034(4) 0.039(4) 0.033(4) -0.010(3) 0.021(3) -0.016(3)
C9 0.022(3) 0.045(4) 0.042(4) -0.019(3) 0.011(3) -0.004(3)
C10 0.029(3) 0.030(3) 0.032(4) -0.009(3) 0.006(3) 0.003(3)
C11 0.024(3) 0.017(3) 0.025(3) -0.004(2) 0.007(2) -0.001(2)
C12 0.029(3) 0.020(3) 0.035(3) 0.002(3) 0.014(3) 0.006(2)
C13 0.051(4) 0.033(4) 0.022(3) 0.004(3) 0.003(3) 0.013(3)
C14 0.038(4) 0.023(3) 0.048(4) 0.006(3) 0.007(3) 0.001(3)
C15 0.047(4) 0.023(3) 0.025(3) 0.003(3) 0.013(3) -0.007(3)
C16 0.073(5) 0.041(4) 0.031(4) 0.006(3) -0.007(4) -0.013(4)
C17 0.082(6) 0.033(4) 0.033(4) 0.002(3) 0.012(4) -0.022(4)
C18 0.019(3) 0.019(3) 0.023(3) -0.002(2) -0.007(2) -0.002(2)
C19 0.032(3) 0.025(3) 0.025(3) 0.005(2) -0.013(3) -0.004(3)
C20 0.046(4) 0.026(4) 0.051(5) 0.009(3) -0.021(4) 0.001(3)
C21 0.041(4) 0.030(4) 0.069(5) -0.006(4) -0.012(4) 0.016(3)
C22 0.029(4) 0.034(4) 0.046(4) -0.010(3) -0.001(3) 0.008(3)
C23 0.019(3) 0.023(3) 0.031(3) -0.004(2) -0.005(2) 0.002(2)
C24 0.023(3) 0.027(3) 0.029(3) -0.005(3) 0.006(2) 0.000(2)
C25 0.031(3) 0.037(4) 0.035(4) -0.008(3) 0.007(3) -0.005(3)
C26 0.037(4) 0.042(4) 0.046(4) -0.012(3) 0.006(3) -0.016(3)
C27 0.041(4) 0.036(4) 0.033(4) 0.016(3) -0.009(3) -0.011(3)
C28 0.062(5) 0.057(5) 0.036(4) 0.009(4) -0.005(4) -0.013(4)
C29 0.075(6) 0.045(5) 0.069(6) 0.014(4) 0.011(5) -0.027(4)
C30 0.042(4) 0.026(3) 0.033(4) 0.000(3) 0.005(3) -0.017(3)
C31 0.067(5) 0.044(4) 0.038(4) 0.000(3) -0.016(4) 0.015(4)
C32 0.035(4) 0.045(4) 0.024(3) -0.007(3) 0.013(3) -0.009(3)
C33 0.053(5) 0.058(5) 0.045(5) -0.013(4) 0.011(4) 0.008(4)
C34 0.044(4) 0.061(5) 0.041(4) -0.032(4) -0.001(3) -0.001(4)
C35 0.036(4) 0.039(4) 0.044(4) -0.012(3) 0.001(3) 0.013(3)
C36 0.054(5) 0.078(6) 0.083(7) -0.035(5) -0.039(5) 0.020(5)
C37 0.026(4) 0.045(4) 0.073(5) -0.013(4) -0.008(3) 0.012(3)
C38 0.032(4) 0.062(5) 0.063(5) -0.008(4) 0.000(4) -0.004(4)
C39 0.054(5) 0.061(5) 0.059(5) 0.011(4) -0.004(4) -0.016(4)
C40 0.121(8) 0.059(5) 0.029(4) 0.000(4) 0.016(5) -0.049(5)
C41 0.073(6) 0.035(4) 0.092(7) 0.008(4) 0.005(5) -0.003(4)

loop_
_atom_type_symbol
_atom_type_description
_atom_type_scat_dispersion_real
_atom_type_scat_dispersion_imag
_atom_type_scat_source
C C 0.0033 0.0016 'International Tables Vol C Tables 4.2.6.8 and 6.1.1.4'
H H 0.0000 0.0000 'International Tables Vol C Tables 4.2.6.8 and 6.1.1.4'
N N 0.0061 0.0033 'International Tables Vol C Tables 4.2.6.8 and 6.1.1.4'
P P 0.1023 0.0942 'International Tables Vol C Tables 4.2.6.8 and 6.1.1.4'
S S 0.1246 0.1234 'International Tables Vol C Tables 4.2.6.8 and 6.1.1.4'
Fe Fe 0.3463 0.8444 'International Tables Vol C Tables 4.2.6.8 and 6.1.1.4'
Ni Ni 0.3393 1.1124 'International Tables Vol C Tables 4.2.6.8 and 6.1.1.4'

loop_
_geom_angle_atom_site_label_1
_geom_angle_atom_site_label_2
_geom_angle_atom_site_label_3
_geom_angle
N2 Ni1 N1 93.79(18)
N2 Ni1 S1 171.42(14)
N1 Ni1 S1 94.08(14)
N2 Ni1 S2 93.53(13)
N1 Ni1 S2 172.59(14)
S1 Ni1 S2 78.67(5)
P3 Fe1 P4 88.02(7)
P3 Fe1 S1 92.06(6)
P4 Fe1 S1 91.16(7)
P3 Fe1 P2 101.03(7)
P4 Fe1 P2 93.13(8)
S1 Fe1 P2 166.35(7)
P3 Fe1 P1 96.48(7)
P4 Fe1 P1 175.46(7)
S1 Fe1 P1 89.22(6)
P2 Fe1 P1 85.50(8)
P3 Fe1 S2 165.32(6)
P4 Fe1 S2 87.39(6)
S1 Fe1 S2 74.10(5)
P2 Fe1 S2 93.15(6)
P1 Fe1 S2 88.37(6)
Ni1 S1 Fe1 106.22(6)
C31 P1 C30 98.9(3)
C31 P1 C32 100.3(3)
C30 P1 C32 102.1(3)
C31 P1 Fe1 118.6(3)
C30 P1 Fe1 121.8(2)
C32 P1 Fe1 111.8(2)
C2 N1 C6 116.3(4)
C2 N1 Ni1 124.6(4)
C6 N1 Ni1 119.1(3)
Ni1 S2 Fe1 100.69(6)
C34 P2 C35 102.6(3)
C34 P2 C33 96.4(4)
C35 P2 C33 97.4(4)
C34 P2 Fe1 127.5(3)
C35 P2 Fe1 118.7(2)
C33 P2 Fe1 108.0(2)
C4 N2 C18 116.3(4)
C4 N2 Ni1 123.7(4)
C18 N2 Ni1 119.9(3)
N1 C2 C3 122.6(5)
N1 C2 C1 122.9(5)
C3 C2 C1 114.4(5)
C36 P3 C37 102.6(4)
C36 P3 C38 96.8(4)
C37 P3 C38 95.5(4)
C36 P3 Fe1 126.7(3)
C37 P3 Fe1 122.3(2)
C38 P3 Fe1 105.1(2)
C4 C3 C2 128.3(5)
C40 P4 C39 106.0(4)
C40 P4 C41 99.6(5)
C39 P4 C41 100.3(4)
C40 P4 Fe1 119.5(3)
C39 P4 Fe1 109.3(3)
C41 P4 Fe1 119.7(3)
N2 C4 C3 123.9(5)
N2 C4 C5 120.5(5)
C3 C4 C5 115.6(5)
C11 C6 C7 120.7(5)
C11 C6 N1 121.0(5)
C7 C6 N1 118.3(5)
C8 C7 C6 117.8(6)
C8 C7 C15 121.6(6)
C6 C7 C15 120.5(5)
C9 C8 C7 121.9(6)
C8 C9 C10 119.7(6)
C9 C10 C11 121.5(6)
C10 C11 C6 118.4(5)
C10 C11 C12 118.9(5)
C6 C11 C12 122.6(5)
C11 C12 C13 112.7(5)
C11 C12 C14 111.8(5)
C13 C12 C14 108.8(5)
C7 C15 C16 110.8(5)
C7 C15 C17 113.3(6)
C16 C15 C17 108.4(5)
C23 C18 C19 120.6(5)
C23 C18 N2 120.6(5)
C19 C18 N2 118.8(5)
C20 C19 C18 117.9(6)
C20 C19 C27 121.7(6)
C18 C19 C27 120.3(5)
C21 C20 C19 121.7(6)
C20 C21 C22 119.8(6)
C21 C22 C23 122.3(7)
C22 C23 C18 117.6(6)
C22 C23 C24 119.6(6)
C18 C23 C24 122.9(5)
C23 C24 C25 110.1(5)
C23 C24 C26 113.0(5)
C25 C24 C26 109.0(5)
C19 C27 C28 113.2(6)
C19 C27 C29 113.4(6)
C28 C27 C29 108.8(6)
C33 C32 P1 107.1(4)
C32 C33 P2 108.4(5)
C39 C38 P3 109.3(5)
C38 C39 P4 104.6(5)

loop_
_geom_bond_atom_site_label_1
_geom_bond_atom_site_label_2
_geom_bond_distance
Ni1 N2 1.962(4)
Ni1 N1 1.975(4)
Ni1 S1 2.1281(15)
Ni1 S2 2.1974(15)
Fe1 P3 2.1995(16)
Fe1 P4 2.2195(18)
Fe1 S1 2.2251(15)
Fe1 P2 2.2453(18)
Fe1 P1 2.2460(17)
Fe1 S2 2.3243(14)
P1 C31 1.824(7)
P1 C30 1.831(6)
P1 C32 1.841(6)
N1 C2 1.327(7)
N1 C6 1.448(7)
C1 C2 1.520(7)
P2 C34 1.794(7)
P2 C35 1.806(6)
P2 C33 1.934(8)
N2 C4 1.341(7)
N2 C18 1.431(7)
C2 C3 1.405(8)
P3 C36 1.797(8)
P3 C37 1.807(7)
P3 C38 1.929(8)
C3 C4 1.388(8)
P4 C40 1.751(7)
P4 C39 1.825(8)
P4 C41 1.882(8)
C4 C5 1.523(8)
C6 C11 1.411(8)
C6 C7 1.414(8)
C7 C8 1.395(9)
C7 C15 1.526(9)
C8 C9 1.370(10)
C9 C10 1.383(9)
C10 C11 1.387(8)
C11 C12 1.516(8)
C12 C13 1.533(8)
C12 C14 1.537(8)
C15 C16 1.533(9)
C15 C17 1.534(9)
C18 C23 1.413(8)
C18 C19 1.417(8)
C19 C20 1.399(9)
C19 C27 1.512(9)
C20 C21 1.361(11)
C21 C22 1.374(10)
C22 C23 1.391(8)
C23 C24 1.516(8)
C24 C25 1.528(8)
C24 C26 1.532(8)
C27 C28 1.525(9)
C27 C29 1.538(9)
C32 C33 1.545(10)
C38 C39 1.544(11)
